data_4065043
loop_
_publ_author_name
'Rojas, Rene S.'
'Peoples, Brian C.'
'Cabrera, Alan R.'
'Valderrama, Mauricio'
'Fr\"ohlich, Roland'
'Kehr, Gerald'
'Erker, Gerhard'
'Wiegand, Thomas'
'Eckert, Hellmut'

_publ_section_title
;
 Synthesis and Structure of Bifunctional Zirconocene/Borane Complexes and
 Their Activation for Ethylene Polymerization
;
_journal_issue 23
_journal_name_full Organometallics
_journal_page_first 6372
_journal_paper_doi 10.1021/om200536z
_journal_volume 30
_journal_year 2011
_chemical_formula_sum 'C32 H37 Cl2 N3 Zr'
_chemical_formula_weight 625.77
_chemical_name_systematic
; 
 ? 
;
_space_group_IT_number 14
_symmetry_cell_setting monoclinic
_symmetry_space_group_name_Hall '-P 2yn'
_symmetry_space_group_name_H-M 'P 1 21/n 1'
_atom_sites_solution_hydrogens geom
_atom_sites_solution_primary direct
_atom_sites_solution_secondary difmap
_audit_creation_method SHELXL-97
_cell_angle_alpha 90.00
_cell_angle_beta 90.449(1)
_cell_angle_gamma 90.00
_cell_formula_units_Z 4
_cell_length_a 13.7254(2)
_cell_length_b 13.7211(2)
_cell_length_c 16.1312(3)
_cell_measurement_reflns_used 6700
_cell_measurement_temperature 223(2)
_cell_measurement_theta_max 27.88
_cell_measurement_theta_min 4.08
_cell_volume 3037.86(8)
_computing_cell_refinement 'Collect (NOnius B.V., 1998)'
_computing_data_collection 'Collect (Nonius B.V., 1998)'
_computing_data_reduction 'Denzo-SMN (Otwinowski & Minor, 1997)'
_computing_molecular_graphics 'SCHAKAL (Keller, 1997)'
_computing_publication_material 'SHELXL-97 (Sheldrick, 1997)'
_computing_structure_refinement 'SHELXL-97 (Sheldrick, 1997)'
_computing_structure_solution 'SHELXS-97 (Sheldrick, 1990)'
_diffrn_ambient_temperature 223(2)
_diffrn_measured_fraction_theta_full 0.980
_diffrn_measured_fraction_theta_max 0.980
_diffrn_measurement_device_type 'Nonius KappaCCD APEXII'
_diffrn_measurement_method '\w and \f scans'
_diffrn_radiation_monochromator 'Montel mirror'
_diffrn_radiation_source 'rotating anode Nonius FR591'
_diffrn_radiation_type MoK\a
_diffrn_radiation_wavelength 0.71073
_diffrn_reflns_av_R_equivalents 0.041
_diffrn_reflns_av_sigmaI/netI 0.0308
_diffrn_reflns_limit_h_max 18
_diffrn_reflns_limit_h_min -17
_diffrn_reflns_limit_k_max 18
_diffrn_reflns_limit_k_min -16
_diffrn_reflns_limit_l_max 21
_diffrn_reflns_limit_l_min -21
_diffrn_reflns_number 20313
_diffrn_reflns_theta_full 27.87
_diffrn_reflns_theta_max 27.87
_diffrn_reflns_theta_min 4.08
_exptl_absorpt_coefficient_mu 0.563
_exptl_absorpt_correction_T_max 0.9458
_exptl_absorpt_correction_T_min 0.8721
_exptl_absorpt_correction_type multi-scan
_exptl_absorpt_process_details 'Denzo (Otwinowski, Borek, Majewski & Minor, 2003)'
_exptl_crystal_colour colourless
_exptl_crystal_density_diffrn 1.368
_exptl_crystal_density_method 'not measured'
_exptl_crystal_description plate
_exptl_crystal_F_000 1296
_exptl_crystal_size_max 0.25
_exptl_crystal_size_mid 0.15
_exptl_crystal_size_min 0.10
_refine_diff_density_max 0.597
_refine_diff_density_min -0.345
_refine_diff_density_rms 0.060
_refine_ls_extinction_method none
_refine_ls_goodness_of_fit_ref 1.069
_refine_ls_hydrogen_treatment constr
_refine_ls_matrix_type full
_refine_ls_number_parameters 349
_refine_ls_number_reflns 7099
_refine_ls_number_restraints 0
_refine_ls_restrained_S_all 1.069
_refine_ls_R_factor_all 0.0421
_refine_ls_R_factor_gt 0.0361
_refine_ls_shift/su_max 0.001
_refine_ls_shift/su_mean 0.000
_refine_ls_structure_factor_coef Fsqd
_refine_ls_weighting_details 'calc w=1/[\s^2^(Fo^2^)+(0.0311P)^2^+2.8586P] where P=(Fo^2^+2Fc^2^)/3'
_refine_ls_weighting_scheme calc
_refine_ls_wR_factor_gt 0.0859
_refine_ls_wR_factor_ref 0.0910
_reflns_number_gt 6342
_reflns_number_total 7099
_reflns_threshold_expression >2sigma(I)
_cod_data_source_file om200536z_si_002.cif
_cod_data_source_block erk5501
_cod_original_sg_symbol_H-M P21/n
_cod_database_code 4065043

loop_
_symmetry_equiv_pos_as_xyz
'x, y, z'
'-x+1/2, y+1/2, -z+1/2'
'-x, -y, -z'
'x-1/2, -y-1/2, z-1/2'

loop_
_atom_site_label
_atom_site_type_symbol
_atom_site_fract_x
_atom_site_fract_y
_atom_site_fract_z
_atom_site_U_iso_or_equiv
_atom_site_adp_type
_atom_site_occupancy
_atom_site_symmetry_multiplicity
_atom_site_calc_flag
_atom_site_refinement_flags
Zr Zr 0.552716(13) 0.663040(14) 0.215524(12) 0.02725(7) Uani 1 1 d .
Cl1 Cl 0.65811(4) 0.56465(4) 0.30691(4) 0.03974(13) Uani 1 1 d .
Cl2 Cl 0.63199(4) 0.57739(4) 0.09754(4) 0.03864(13) Uani 1 1 d .
N1 N 0.56676(12) 0.79107(13) 0.30546(11) 0.0287(3) Uani 1 1 d .
C2 C 0.65555(15) 0.81818(15) 0.29081(13) 0.0297(4) Uani 1 1 d .
C3 C 0.69719(14) 0.78895(16) 0.21147(13) 0.0301(4) Uani 1 1 d .
C4 C 0.64890(15) 0.80408(15) 0.13303(13) 0.0300(4) Uani 1 1 d .
N5 N 0.55422(13) 0.79047(13) 0.13077(11) 0.0303(4) Uani 1 1 d .
C6 C 0.71789(17) 0.8771(2) 0.34885(16) 0.0417(5) Uani 1 1 d .
H6A H 0.6772 0.9070 0.3906 0.063 Uiso 1 1 calc R
H6B H 0.7514 0.9275 0.3179 0.063 Uiso 1 1 calc R
H6C H 0.7654 0.8349 0.3755 0.063 Uiso 1 1 calc R
C7 C 0.80145(16) 0.77901(18) 0.20960(14) 0.0353(5) Uani 1 1 d .
N8 N 0.88364(15) 0.76943(19) 0.20866(14) 0.0498(6) Uani 1 1 d .
C9 C 0.70984(18) 0.8268(2) 0.05862(15) 0.0414(5) Uani 1 1 d .
H9A H 0.7470 0.7695 0.0433 0.062 Uiso 1 1 calc R
H9B H 0.7541 0.8798 0.0717 0.062 Uiso 1 1 calc R
H9C H 0.6678 0.8457 0.0128 0.062 Uiso 1 1 calc R
C11 C 0.51280(15) 0.82989(15) 0.37532(14) 0.0317(4) Uani 1 1 d .
C12 C 0.44536(16) 0.90541(17) 0.35882(15) 0.0362(5) Uani 1 1 d .
C13 C 0.38713(18) 0.9371(2) 0.42333(18) 0.0474(6) Uani 1 1 d .
H13 H 0.3424 0.9878 0.4137 0.057 Uiso 1 1 calc R
C14 C 0.3932(2) 0.8961(2) 0.50119(18) 0.0524(7) Uani 1 1 d .
H14 H 0.3512 0.9168 0.5434 0.063 Uiso 1 1 calc R
C15 C 0.4613(2) 0.8246(2) 0.51664(16) 0.0472(6) Uani 1 1 d .
H15 H 0.4661 0.7980 0.5702 0.057 Uiso 1 1 calc R
C16 C 0.52347(17) 0.79050(17) 0.45532(14) 0.0374(5) Uani 1 1 d .
C17 C 0.44070(17) 0.95436(19) 0.27466(16) 0.0417(5) Uani 1 1 d .
H17 H 0.4587 0.9049 0.2328 0.050 Uiso 1 1 calc R
C18 C 0.5149(3) 1.0361(2) 0.2695(2) 0.0657(8) Uani 1 1 d .
H18A H 0.5129 1.0645 0.2144 0.099 Uiso 1 1 calc R
H18B H 0.5796 1.0102 0.2804 0.099 Uiso 1 1 calc R
H18C H 0.4998 1.0856 0.3103 0.099 Uiso 1 1 calc R
C19 C 0.3400(2) 0.9930(3) 0.2510(2) 0.0678(9) Uani 1 1 d .
H19A H 0.2930 0.9402 0.2530 0.102 Uiso 1 1 calc R
H19B H 0.3418 1.0196 0.1953 0.102 Uiso 1 1 calc R
H19C H 0.3212 1.0436 0.2896 0.102 Uiso 1 1 calc R
C20 C 0.6001(2) 0.71544(19) 0.47850(15) 0.0458(6) Uani 1 1 d .
H20 H 0.6399 0.7022 0.4288 0.055 Uiso 1 1 calc R
C21 C 0.6680(3) 0.7541(3) 0.54708(19) 0.0658(9) Uani 1 1 d .
H21A H 0.6989 0.8138 0.5285 0.099 Uiso 1 1 calc R
H21B H 0.7176 0.7058 0.5595 0.099 Uiso 1 1 calc R
H21C H 0.6305 0.7672 0.5965 0.099 Uiso 1 1 calc R
C22 C 0.5531(3) 0.6197(2) 0.5056(2) 0.0680(9) Uani 1 1 d .
H22A H 0.5135 0.6311 0.5542 0.102 Uiso 1 1 calc R
H22B H 0.6036 0.5726 0.5188 0.102 Uiso 1 1 calc R
H22C H 0.5125 0.5947 0.4610 0.102 Uiso 1 1 calc R
C41 C 0.42628(16) 0.53102(17) 0.19711(16) 0.0389(5) Uani 1 1 d .
C42 C 0.42347(17) 0.5603(2) 0.28046(16) 0.0421(5) Uani 1 1 d .
H42 H 0.4403 0.5213 0.3263 0.051 Uiso 1 1 calc R
C43 C 0.39153(17) 0.6572(2) 0.28429(19) 0.0478(6) Uani 1 1 d .
H43 H 0.3831 0.6942 0.3328 0.057 Uiso 1 1 calc R
C44 C 0.37448(17) 0.6889(2) 0.2035(2) 0.0498(7) Uani 1 1 d .
H44 H 0.3525 0.7511 0.1877 0.060 Uiso 1 1 calc R
C45 C 0.39587(16) 0.6115(2) 0.14991(16) 0.0434(6) Uani 1 1 d .
H45 H 0.3907 0.6133 0.0918 0.052 Uiso 1 1 calc R
C46 C 0.4541(2) 0.4314(2) 0.1662(2) 0.0597(8) Uani 1 1 d .
H46A H 0.4830 0.4377 0.1111 0.072 Uiso 1 1 calc R
H46B H 0.5037 0.4038 0.2034 0.072 Uiso 1 1 calc R
C47 C 0.3707(2) 0.3634(2) 0.1611(2) 0.0630(8) Uani 1 1 d .
H47 H 0.3195 0.3810 0.1250 0.076 Uiso 1 1 calc R
C48 C 0.3608(3) 0.2837(3) 0.2003(3) 0.0903(14) Uani 1 1 d .
H48A H 0.4099 0.2627 0.2371 0.108 Uiso 1 1 calc R
H48B H 0.3045 0.2457 0.1924 0.108 Uiso 1 1 calc R
C51 C 0.49653(15) 0.81483(17) 0.05845(14) 0.0338(5) Uani 1 1 d .
C52 C 0.4412(2) 0.8987(2) 0.05919(19) 0.0554(7) Uani 1 1 d .
H52 H 0.4446 0.9416 0.1046 0.067 Uiso 1 1 calc R
C53 C 0.3803(3) 0.9191(2) -0.0078(2) 0.0687(9) Uani 1 1 d .
H53 H 0.3409 0.9751 -0.0065 0.082 Uiso 1 1 calc R
C54 C 0.37644(19) 0.8597(2) -0.07540(18) 0.0526(7) Uani 1 1 d .
H54 H 0.3352 0.8746 -0.1204 0.063 Uiso 1 1 calc R
C55 C 0.4332(2) 0.7786(2) -0.07677(17) 0.0551(7) Uani 1 1 d .
H55 H 0.4322 0.7379 -0.1237 0.066 Uiso 1 1 calc R
C56 C 0.4927(2) 0.7551(2) -0.00963(16) 0.0505(7) Uani 1 1 d .
H56 H 0.5304 0.6979 -0.0109 0.061 Uiso 1 1 calc R

loop_
_atom_site_aniso_label
_atom_site_aniso_U_11
_atom_site_aniso_U_22
_atom_site_aniso_U_33
_atom_site_aniso_U_23
_atom_site_aniso_U_13
_atom_site_aniso_U_12
Zr 0.02392(10) 0.02633(10) 0.03148(11) -0.00179(8) -0.00116(7) 0.00055(7)
Cl1 0.0416(3) 0.0352(3) 0.0422(3) 0.0001(2) -0.0104(2) 0.0048(2)
Cl2 0.0385(3) 0.0382(3) 0.0393(3) -0.0049(2) 0.0021(2) 0.0083(2)
N1 0.0293(8) 0.0268(8) 0.0298(9) -0.0025(7) 0.0022(7) -0.0009(7)
C2 0.0284(10) 0.0267(9) 0.0338(11) -0.0020(8) -0.0006(8) 0.0010(8)
C3 0.0263(9) 0.0310(10) 0.0331(11) -0.0018(8) 0.0017(8) 0.0006(8)
C4 0.0304(10) 0.0267(9) 0.0329(11) 0.0004(8) 0.0016(8) 0.0026(8)
N5 0.0289(8) 0.0321(9) 0.0299(9) 0.0004(7) -0.0020(7) 0.0036(7)
C6 0.0351(11) 0.0476(14) 0.0424(13) -0.0131(11) 0.0008(10) -0.0087(10)
C7 0.0309(11) 0.0429(12) 0.0319(11) -0.0030(9) -0.0004(8) 0.0039(9)
N8 0.0316(10) 0.0728(16) 0.0451(12) -0.0071(11) -0.0006(9) 0.0093(10)
C9 0.0350(11) 0.0507(14) 0.0386(12) 0.0085(11) 0.0070(9) 0.0049(10)
C11 0.0312(10) 0.0293(10) 0.0347(11) -0.0060(9) 0.0063(8) -0.0053(8)
C12 0.0320(10) 0.0324(11) 0.0441(13) -0.0055(10) 0.0069(9) -0.0035(9)
C13 0.0397(13) 0.0452(14) 0.0575(16) -0.0118(12) 0.0118(11) 0.0028(11)
C14 0.0470(14) 0.0607(17) 0.0499(15) -0.0154(13) 0.0198(12) -0.0046(13)
C15 0.0539(15) 0.0527(15) 0.0352(12) -0.0062(11) 0.0146(11) -0.0111(12)
C16 0.0430(12) 0.0337(11) 0.0354(11) -0.0054(9) 0.0055(9) -0.0079(9)
C17 0.0387(12) 0.0378(12) 0.0487(14) -0.0021(11) 0.0063(10) 0.0064(10)
C18 0.074(2) 0.0568(18) 0.067(2) 0.0158(16) 0.0031(16) -0.0135(16)
C19 0.0510(16) 0.074(2) 0.079(2) 0.0197(18) 0.0102(15) 0.0256(16)
C20 0.0617(16) 0.0436(13) 0.0321(12) -0.0008(10) 0.0017(11) 0.0027(12)
C21 0.072(2) 0.081(2) 0.0444(16) -0.0096(16) -0.0098(14) 0.0123(17)
C22 0.099(3) 0.0465(16) 0.0590(19) 0.0135(15) 0.0057(17) -0.0014(17)
C41 0.0310(11) 0.0354(11) 0.0504(14) -0.0049(10) -0.0001(9) -0.0072(9)
C42 0.0337(11) 0.0493(14) 0.0432(13) 0.0055(11) -0.0006(10) -0.0126(10)
C43 0.0312(12) 0.0519(15) 0.0607(16) -0.0201(13) 0.0141(11) -0.0108(10)
C44 0.0265(11) 0.0391(13) 0.084(2) 0.0039(13) -0.0013(12) 0.0010(10)
C45 0.0304(11) 0.0547(15) 0.0451(13) 0.0029(12) -0.0079(10) -0.0094(10)
C46 0.0496(15) 0.0370(13) 0.093(2) -0.0190(15) 0.0088(15) -0.0075(12)
C47 0.0492(16) 0.0470(16) 0.093(2) -0.0208(16) 0.0111(15) -0.0051(13)
C48 0.073(2) 0.053(2) 0.145(4) -0.007(2) 0.046(2) -0.0131(18)
C51 0.0282(10) 0.0395(11) 0.0336(11) 0.0053(9) 0.0006(8) 0.0021(9)
C52 0.0680(18) 0.0461(14) 0.0520(16) 0.0007(13) -0.0147(14) 0.0213(14)
C53 0.073(2) 0.0606(19) 0.072(2) 0.0109(17) -0.0180(17) 0.0315(16)
C54 0.0397(13) 0.0708(19) 0.0472(15) 0.0177(14) -0.0118(11) 0.0044(13)
C55 0.0534(16) 0.0716(19) 0.0401(14) -0.0034(13) -0.0135(12) 0.0127(14)
C56 0.0509(14) 0.0602(17) 0.0402(13) -0.0059(12) -0.0103(11) 0.0203(13)

loop_
_atom_type_symbol
_atom_type_description
_atom_type_scat_dispersion_real
_atom_type_scat_dispersion_imag
_atom_type_scat_source
C C 0.0033 0.0016 'International Tables Vol C Tables 4.2.6.8 and 6.1.1.4'
H H 0.0000 0.0000 'International Tables Vol C Tables 4.2.6.8 and 6.1.1.4'
N N 0.0061 0.0033 'International Tables Vol C Tables 4.2.6.8 and 6.1.1.4'
Cl Cl 0.1484 0.1585 'International Tables Vol C Tables 4.2.6.8 and 6.1.1.4'
Zr Zr -2.9673 0.5597 'International Tables Vol C Tables 4.2.6.8 and 6.1.1.4'

loop_
_geom_angle_atom_site_label_1
_geom_angle_atom_site_label_2
_geom_angle_atom_site_label_3
_geom_angle
N5 Zr N1 77.55(7)
N5 Zr Cl1 142.46(5)
N1 Zr Cl1 89.72(5)
N5 Zr C44 81.54(8)
N1 Zr C44 91.04(8)
Cl1 Zr C44 134.50(7)
N5 Zr C43 108.24(9)
N1 Zr C43 79.18(7)
Cl1 Zr C43 103.66(8)
C44 Zr C43 32.59(10)
N5 Zr C45 88.51(8)
N1 Zr C45 123.74(8)
Cl1 Zr C45 126.89(6)
C44 Zr C45 32.73(9)
C43 Zr C45 53.94(9)
N5 Zr Cl2 83.97(5)
N1 Zr Cl2 144.24(5)
Cl1 Zr Cl2 86.60(2)
C44 Zr Cl2 116.35(8)
C43 Zr Cl2 136.14(6)
C45 Zr Cl2 85.58(7)
N5 Zr C42 135.37(8)
N1 Zr C42 102.93(8)
Cl1 Zr C42 81.69(6)
C44 Zr C42 53.89(9)
C43 Zr C42 32.64(9)
C45 Zr C42 53.52(8)
Cl2 Zr C42 111.66(6)
N5 Zr C41 120.16(7)
N1 Zr C41 132.90(7)
Cl1 Zr C41 94.42(6)
C44 Zr C41 54.28(8)
C43 Zr C41 54.24(8)
C45 Zr C41 32.47(8)
Cl2 Zr C41 82.86(6)
C42 Zr C41 32.44(8)
N5 Zr C3 57.10(6)
N1 Zr C3 56.72(6)
Cl1 Zr C3 86.30(5)
C44 Zr C3 130.38(8)
C43 Zr C3 134.94(7)
C45 Zr C3 145.46(8)
Cl2 Zr C3 87.54(5)
C42 Zr C3 156.53(8)
C41 Zr C3 170.31(7)
N5 Zr C4 28.92(6)
N1 Zr C4 73.91(6)
Cl1 Zr C4 113.65(5)
C44 Zr C4 110.18(8)
C43 Zr C4 133.16(8)
C45 Zr C4 114.70(8)
Cl2 Zr C4 75.15(5)
C42 Zr C4 164.03(8)
C41 Zr C4 142.64(7)
C3 Zr C4 31.29(6)
N5 Zr C2 70.37(6)
N1 Zr C2 26.88(6)
Cl1 Zr C2 82.32(4)
C44 Zr C2 114.57(8)
C43 Zr C2 106.04(7)
C45 Zr C2 145.41(8)
Cl2 Zr C2 117.64(5)
C42 Zr C2 126.75(8)
C41 Zr C2 158.83(7)
C3 Zr C2 30.83(6)
C4 Zr C2 55.02(6)
C2 N1 C11 121.39(17)
C2 N1 Zr 100.33(13)
C11 N1 Zr 137.09(13)
N1 C2 C3 117.06(18)
N1 C2 C6 124.9(2)
C3 C2 C6 118.00(19)
N1 C2 Zr 52.79(11)
C3 C2 Zr 67.30(11)
C6 C2 Zr 162.88(16)
C7 C3 C4 116.54(19)
C7 C3 C2 116.12(18)
C4 C3 C2 123.36(18)
C7 C3 Zr 133.52(16)
C4 C3 Zr 76.97(12)
C2 C3 Zr 81.87(12)
N5 C4 C3 116.92(19)
N5 C4 C9 124.4(2)
C3 C4 C9 118.52(19)
N5 C4 Zr 54.83(11)
C3 C4 Zr 71.74(12)
C9 C4 Zr 145.16(16)
C4 N5 C51 121.72(18)
C4 N5 Zr 96.25(13)
C51 N5 Zr 132.24(14)
C2 C6 H6A 109.5
C2 C6 H6B 109.5
H6A C6 H6B 109.5
C2 C6 H6C 109.5
H6A C6 H6C 109.5
H6B C6 H6C 109.5
N8 C7 C3 178.7(3)
C4 C9 H9A 109.5
C4 C9 H9B 109.5
H9A C9 H9B 109.5
C4 C9 H9C 109.5
H9A C9 H9C 109.5
H9B C9 H9C 109.5
C16 C11 C12 121.2(2)
C16 C11 N1 121.4(2)
C12 C11 N1 117.34(19)
C13 C12 C11 118.0(2)
C13 C12 C17 120.8(2)
C11 C12 C17 121.1(2)
C14 C13 C12 121.6(3)
C14 C13 H13 119.2
C12 C13 H13 119.2
C15 C14 C13 119.5(2)
C15 C14 H14 120.3
C13 C14 H14 120.3
C14 C15 C16 122.0(3)
C14 C15 H15 119.0
C16 C15 H15 119.0
C15 C16 C11 117.6(2)
C15 C16 C20 118.7(2)
C11 C16 C20 123.7(2)
C12 C17 C18 110.7(2)
C12 C17 C19 114.2(2)
C18 C17 C19 109.7(3)
C12 C17 H17 107.3
C18 C17 H17 107.3
C19 C17 H17 107.3
C17 C18 H18A 109.5
C17 C18 H18B 109.5
H18A C18 H18B 109.5
C17 C18 H18C 109.5
H18A C18 H18C 109.5
H18B C18 H18C 109.5
C17 C19 H19A 109.5
C17 C19 H19B 109.5
H19A C19 H19B 109.5
C17 C19 H19C 109.5
H19A C19 H19C 109.5
H19B C19 H19C 109.5
C16 C20 C22 111.2(2)
C16 C20 C21 111.0(2)
C22 C20 C21 110.2(2)
C16 C20 H20 108.1
C22 C20 H20 108.1
C21 C20 H20 108.1
C20 C21 H21A 109.5
C20 C21 H21B 109.5
H21A C21 H21B 109.5
C20 C21 H21C 109.5
H21A C21 H21C 109.5
H21B C21 H21C 109.5
C20 C22 H22A 109.5
C20 C22 H22B 109.5
H22A C22 H22B 109.5
C20 C22 H22C 109.5
H22A C22 H22C 109.5
H22B C22 H22C 109.5
C45 C41 C42 106.5(2)
C45 C41 C46 127.6(3)
C42 C41 C46 125.9(3)
C45 C41 Zr 72.55(13)
C42 C41 Zr 72.90(13)
C46 C41 Zr 120.99(16)
C43 C42 C41 109.0(2)
C43 C42 Zr 72.97(14)
C41 C42 Zr 74.66(13)
C43 C42 H42 125.5
C41 C42 H42 125.5
Zr C42 H42 118.7
C44 C43 C42 107.8(2)
C44 C43 Zr 73.48(14)
C42 C43 Zr 74.39(14)
C44 C43 H43 126.1
C42 C43 H43 126.1
Zr C43 H43 118.0
C43 C44 C45 107.8(2)
C43 C44 Zr 73.93(14)
C45 C44 Zr 74.24(13)
C43 C44 H44 126.1
C45 C44 H44 126.1
Zr C44 H44 117.7
C44 C45 C41 108.9(2)
C44 C45 Zr 73.03(13)
C41 C45 Zr 74.97(13)
C44 C45 H45 125.5
C41 C45 H45 125.5
Zr C45 H45 118.3
C47 C46 C41 113.2(2)
C47 C46 H46A 108.9
C41 C46 H46A 108.9
C47 C46 H46B 108.9
C41 C46 H46B 108.9
H46A C46 H46B 107.8
C48 C47 C46 126.9(4)
C48 C47 H47 116.5
C46 C47 H47 116.5
C47 C48 H48A 120.0
C47 C48 H48B 120.0
H48A C48 H48B 120.0
C56 C51 C52 119.2(2)
C56 C51 N5 121.7(2)
C52 C51 N5 119.0(2)
C51 C52 C53 119.3(3)
C51 C52 H52 120.3
C53 C52 H52 120.3
C54 C53 C52 121.4(3)
C54 C53 H53 119.3
C52 C53 H53 119.3
C55 C54 C53 119.0(2)
C55 C54 H54 120.5
C53 C54 H54 120.5
C54 C55 C56 120.7(3)
C54 C55 H55 119.6
C56 C55 H55 119.6
C51 C56 C55 120.3(3)
C51 C56 H56 119.9
C55 C56 H56 119.9

loop_
_geom_bond_atom_site_label_1
_geom_bond_atom_site_label_2
_geom_bond_distance
Zr N5 2.2198(18)
Zr N1 2.2856(17)
Zr Cl1 2.4607(6)
Zr C44 2.478(2)
Zr C43 2.484(2)
Zr C45 2.494(2)
Zr Cl2 2.4939(6)
Zr C42 2.502(2)
Zr C41 2.525(2)
Zr C3 2.631(2)
Zr C4 2.699(2)
Zr C2 2.823(2)
N1 C2 1.298(3)
N1 C11 1.454(3)
C2 C3 1.462(3)
C2 C6 1.500(3)
C3 C7 1.438(3)
C3 C4 1.439(3)
C4 N5 1.313(3)
C4 C9 1.501(3)
N5 C51 1.444(3)
C6 H6A 0.9700
C6 H6B 0.9700
C6 H6C 0.9700
C7 N8 1.136(3)
C9 H9A 0.9700
C9 H9B 0.9700
C9 H9C 0.9700
C11 C16 1.406(3)
C11 C12 1.413(3)
C12 C13 1.387(3)
C12 C17 1.516(4)
C13 C14 1.378(4)
C13 H13 0.9400
C14 C15 1.377(4)
C14 H14 0.9400
C15 C16 1.392(3)
C15 H15 0.9400
C16 C20 1.517(4)
C17 C18 1.518(4)
C17 C19 1.526(4)
C17 H17 0.9900
C18 H18A 0.9700
C18 H18B 0.9700
C18 H18C 0.9700
C19 H19A 0.9700
C19 H19B 0.9700
C19 H19C 0.9700
C20 C22 1.528(4)
C20 C21 1.536(4)
C20 H20 0.9900
C21 H21A 0.9700
C21 H21B 0.9700
C21 H21C 0.9700
C22 H22A 0.9700
C22 H22B 0.9700
C22 H22C 0.9700
C41 C45 1.403(4)
C41 C42 1.404(4)
C41 C46 1.505(4)
C42 C43 1.401(4)
C42 H42 0.9400
C43 C44 1.392(4)
C43 H43 0.9400
C44 C45 1.401(4)
C44 H44 0.9400
C45 H45 0.9400
C46 C47 1.478(4)
C46 H46A 0.9800
C46 H46B 0.9800
C47 C48 1.271(5)
C47 H47 0.9400
C48 H48A 0.9400
C48 H48B 0.9400
C51 C56 1.371(4)
C51 C52 1.378(3)
C52 C53 1.390(4)
C52 H52 0.9400
C53 C54 1.361(5)
C53 H53 0.9400
C54 C55 1.360(4)
C54 H54 0.9400
C55 C56 1.389(3)
C55 H55 0.9400
C56 H56 0.9400

loop_
_geom_torsion_atom_site_label_1
_geom_torsion_atom_site_label_2
_geom_torsion_atom_site_label_3
_geom_torsion_atom_site_label_4
_geom_torsion
N5 Zr N1 C2 -71.01(14)
Cl1 Zr N1 C2 73.39(13)
C44 Zr N1 C2 -152.11(15)
C43 Zr N1 C2 177.36(15)
C45 Zr N1 C2 -150.66(14)
Cl2 Zr N1 C2 -10.40(18)
C42 Zr N1 C2 154.80(14)
C41 Zr N1 C2 169.17(13)
C3 Zr N1 C2 -12.37(12)
C4 Zr N1 C2 -41.38(13)
N5 Zr N1 C11 122.2(2)
Cl1 Zr N1 C11 -93.4(2)
C44 Zr N1 C11 41.1(2)
C43 Zr N1 C11 10.5(2)
C45 Zr N1 C11 42.5(2)
Cl2 Zr N1 C11 -177.22(16)
C42 Zr N1 C11 -12.0(2)
C41 Zr N1 C11 2.4(2)
C3 Zr N1 C11 -179.2(2)
C4 Zr N1 C11 151.8(2)
C2 Zr N1 C11 -166.8(3)
C11 N1 C2 C3 -169.25(18)
Zr N1 C2 C3 21.2(2)
C11 N1 C2 C6 10.6(3)
Zr N1 C2 C6 -159.0(2)
C11 N1 C2 Zr 169.5(2)
N5 Zr C2 N1 101.38(14)
Cl1 Zr C2 N1 -104.78(13)
C44 Zr C2 N1 30.95(16)
C43 Zr C2 N1 -2.70(16)
C45 Zr C2 N1 45.9(2)
Cl2 Zr C2 N1 173.16(12)
C42 Zr C2 N1 -31.20(17)
C41 Zr C2 N1 -22.4(3)
C3 Zr C2 N1 159.5(2)
C4 Zr C2 N1 129.18(15)
N5 Zr C2 C3 -58.16(12)
N1 Zr C2 C3 -159.5(2)
Cl1 Zr C2 C3 95.68(11)
C44 Zr C2 C3 -128.60(13)
C43 Zr C2 C3 -162.24(13)
C45 Zr C2 C3 -113.69(16)
Cl2 Zr C2 C3 13.61(13)
C42 Zr C2 C3 169.26(12)
C41 Zr C2 C3 178.06(18)
C4 Zr C2 C3 -30.37(11)
N5 Zr C2 C6 -169.9(5)
N1 Zr C2 C6 88.7(5)
Cl1 Zr C2 C6 -16.1(5)
C44 Zr C2 C6 119.7(5)
C43 Zr C2 C6 86.0(5)
C45 Zr C2 C6 134.6(5)
Cl2 Zr C2 C6 -98.1(5)
C42 Zr C2 C6 57.5(5)
C41 Zr C2 C6 66.3(6)
C3 Zr C2 C6 -111.7(6)
C4 Zr C2 C6 -142.1(5)
N1 C2 C3 C7 -153.0(2)
C6 C2 C3 C7 27.2(3)
Zr C2 C3 C7 -134.8(2)
N1 C2 C3 C4 50.3(3)
C6 C2 C3 C4 -129.5(2)
Zr C2 C3 C4 68.49(19)
N1 C2 C3 Zr -18.21(18)
C6 C2 C3 Zr 161.96(19)
N5 Zr C3 C7 -133.8(2)
N1 Zr C3 C7 129.4(2)
Cl1 Zr C3 C7 37.3(2)
C44 Zr C3 C7 -172.6(2)
C43 Zr C3 C7 143.0(2)
C45 Zr C3 C7 -128.0(2)
Cl2 Zr C3 C7 -49.4(2)
C42 Zr C3 C7 96.5(3)
C41 Zr C3 C7 -57.3(5)
C4 Zr C3 C7 -114.4(3)
C2 Zr C3 C7 118.5(3)
N5 Zr C3 C4 -19.46(11)
N1 Zr C3 C4 -116.20(13)
Cl1 Zr C3 C4 151.70(12)
C44 Zr C3 C4 -58.19(17)
C43 Zr C3 C4 -102.64(16)
C45 Zr C3 C4 -13.6(2)
Cl2 Zr C3 C4 64.95(11)
C42 Zr C3 C4 -149.12(19)
C41 Zr C3 C4 57.1(5)
C2 Zr C3 C4 -127.10(18)
N5 Zr C3 C2 107.64(13)
N1 Zr C3 C2 10.90(11)
Cl1 Zr C3 C2 -81.20(11)
C44 Zr C3 C2 68.91(16)
C43 Zr C3 C2 24.46(18)
C45 Zr C3 C2 113.50(16)
Cl2 Zr C3 C2 -167.95(11)
C42 Zr C3 C2 -22.0(2)
C41 Zr C3 C2 -175.8(4)
C4 Zr C3 C2 127.10(18)
C7 C3 C4 N5 164.4(2)
C2 C3 C4 N5 -38.9(3)
Zr C3 C4 N5 32.03(17)
C7 C3 C4 C9 -11.1(3)
C2 C3 C4 C9 145.5(2)
Zr C3 C4 C9 -143.54(19)
C7 C3 C4 Zr 132.41(19)
C2 C3 C4 Zr -70.97(19)
N1 Zr C4 N5 -93.34(14)
Cl1 Zr C4 N5 -175.76(12)
C44 Zr C4 N5 -8.27(16)
C43 Zr C4 N5 -35.91(18)
C45 Zr C4 N5 26.90(15)
Cl2 Zr C4 N5 104.79(13)
C42 Zr C4 N5 -12.6(3)
C41 Zr C4 N5 48.81(18)
C3 Zr C4 N5 -144.7(2)
C2 Zr C4 N5 -114.73(15)
N5 Zr C4 C3 144.7(2)
N1 Zr C4 C3 51.33(12)
Cl1 Zr C4 C3 -31.10(13)
C44 Zr C4 C3 136.39(13)
C43 Zr C4 C3 108.75(14)
C45 Zr C4 C3 171.56(12)
Cl2 Zr C4 C3 -110.55(12)
C42 Zr C4 C3 132.0(3)
C41 Zr C4 C3 -166.53(13)
C2 Zr C4 C3 29.93(11)
N5 Zr C4 C9 -101.4(3)
N1 Zr C4 C9 165.3(3)
Cl1 Zr C4 C9 82.9(3)
C44 Zr C4 C9 -109.7(3)
C43 Zr C4 C9 -137.3(3)
C45 Zr C4 C9 -74.5(3)
Cl2 Zr C4 C9 3.4(3)
C42 Zr C4 C9 -114.0(3)
C41 Zr C4 C9 -52.6(3)
C3 Zr C4 C9 114.0(3)
C2 Zr C4 C9 143.9(3)
C3 C4 N5 C51 172.35(19)
C9 C4 N5 C51 -12.4(3)
Zr C4 N5 C51 -149.6(2)
C3 C4 N5 Zr -38.0(2)
C9 C4 N5 Zr 137.3(2)
N1 Zr N5 C4 79.20(13)
Cl1 Zr N5 C4 6.38(17)
C44 Zr N5 C4 172.15(15)
C43 Zr N5 C4 153.22(13)
C45 Zr N5 C4 -155.72(14)
Cl2 Zr N5 C4 -70.01(12)
C42 Zr N5 C4 175.08(13)
C41 Zr N5 C4 -148.12(13)
C3 Zr N5 C4 20.96(12)
C2 Zr N5 C4 52.20(13)
N1 Zr N5 C51 -136.3(2)
Cl1 Zr N5 C51 150.86(15)
C44 Zr N5 C51 -43.4(2)
C43 Zr N5 C51 -62.3(2)
C45 Zr N5 C51 -11.2(2)
Cl2 Zr N5 C51 74.47(19)
C42 Zr N5 C51 -40.4(2)
C41 Zr N5 C51 -3.6(2)
C3 Zr N5 C51 165.4(2)
C4 Zr N5 C51 144.5(3)
C2 Zr N5 C51 -163.3(2)
C4 C3 C7 N8 -116(12)
C2 C3 C7 N8 86(12)
Zr C3 C7 N8 -19(12)
C2 N1 C11 C16 -83.3(3)
Zr N1 C11 C16 81.5(3)
C2 N1 C11 C12 99.9(2)
Zr N1 C11 C12 -95.3(2)
C16 C11 C12 C13 -2.4(3)
N1 C11 C12 C13 174.3(2)
C16 C11 C12 C17 174.1(2)
N1 C11 C12 C17 -9.1(3)
C11 C12 C13 C14 -0.8(4)
C17 C12 C13 C14 -177.3(2)
C12 C13 C14 C15 2.7(4)
C13 C14 C15 C16 -1.4(4)
C14 C15 C16 C11 -1.7(4)
C14 C15 C16 C20 176.8(2)
C12 C11 C16 C15 3.6(3)
N1 C11 C16 C15 -173.0(2)
C12 C11 C16 C20 -174.8(2)
N1 C11 C16 C20 8.6(3)
C13 C12 C17 C18 91.4(3)
C11 C12 C17 C18 -85.0(3)
C13 C12 C17 C19 -33.0(3)
C11 C12 C17 C19 150.6(3)
C15 C16 C20 C22 64.7(3)
C11 C16 C20 C22 -117.0(3)
C15 C16 C20 C21 -58.4(3)
C11 C16 C20 C21 120.0(3)
N5 Zr C41 C45 -14.25(18)
N1 Zr C41 C45 87.26(17)
Cl1 Zr C41 C45 -179.00(15)
C44 Zr C41 C45 36.88(16)
C43 Zr C41 C45 77.33(17)
Cl2 Zr C41 C45 -92.99(15)
C42 Zr C41 C45 114.1(2)
C3 Zr C41 C45 -85.0(5)
C4 Zr C41 C45 -39.1(2)
C2 Zr C41 C45 100.9(2)
N5 Zr C41 C42 -128.33(15)
N1 Zr C41 C42 -26.82(19)
Cl1 Zr C41 C42 66.93(15)
C44 Zr C41 C42 -77.19(17)
C43 Zr C41 C42 -36.74(16)
C45 Zr C41 C42 -114.1(2)
Cl2 Zr C41 C42 152.94(15)
C3 Zr C41 C42 160.9(4)
C4 Zr C41 C42 -153.21(14)
C2 Zr C41 C42 -13.2(3)
N5 Zr C41 C46 109.7(2)
N1 Zr C41 C46 -148.8(2)
Cl1 Zr C41 C46 -55.1(2)
C44 Zr C41 C46 160.8(3)
C43 Zr C41 C46 -158.8(3)
C45 Zr C41 C46 123.9(3)
Cl2 Zr C41 C46 30.9(2)
C42 Zr C41 C46 -122.0(3)
C3 Zr C41 C46 38.9(6)
C4 Zr C41 C46 84.8(3)
C2 Zr C41 C46 -135.2(2)
C45 C41 C42 C43 0.2(3)
C46 C41 C42 C43 -178.3(2)
Zr C41 C42 C43 65.46(16)
C45 C41 C42 Zr -65.28(16)
C46 C41 C42 Zr 116.3(2)
N5 Zr C42 C43 -41.0(2)
N1 Zr C42 C43 44.32(17)
Cl1 Zr C42 C43 132.11(16)
C44 Zr C42 C43 -37.37(16)
C45 Zr C42 C43 -78.30(18)
Cl2 Zr C42 C43 -144.92(15)
C41 Zr C42 C43 -115.9(2)
C3 Zr C42 C43 72.1(3)
C4 Zr C42 C43 -32.3(4)
C2 Zr C42 C43 58.22(18)
N5 Zr C42 C41 74.90(18)
N1 Zr C42 C41 160.18(14)
Cl1 Zr C42 C41 -112.03(15)
C44 Zr C42 C41 78.49(17)
C43 Zr C42 C41 115.9(2)
C45 Zr C42 C41 37.56(15)
Cl2 Zr C42 C41 -29.06(16)
C3 Zr C42 C41 -172.04(16)
C4 Zr C42 C41 83.6(3)
C2 Zr C42 C41 174.08(13)
C41 C42 C43 C44 -0.1(3)
Zr C42 C43 C44 66.44(17)
C41 C42 C43 Zr -66.57(16)
N5 Zr C43 C44 36.56(17)
N1 Zr C43 C44 109.46(16)
Cl1 Zr C43 C44 -163.50(15)
C45 Zr C43 C44 -37.54(15)
Cl2 Zr C43 C44 -64.00(19)
C42 Zr C43 C44 -114.4(2)
C41 Zr C43 C44 -77.93(17)
C3 Zr C43 C44 97.94(17)
C4 Zr C43 C44 53.94(19)
C2 Zr C43 C44 110.70(16)
N5 Zr C43 C42 150.99(15)
N1 Zr C43 C42 -136.11(17)
Cl1 Zr C43 C42 -49.07(16)
C44 Zr C43 C42 114.4(2)
C45 Zr C43 C42 76.89(16)
Cl2 Zr C43 C42 50.4(2)
C41 Zr C43 C42 36.50(14)
C3 Zr C43 C42 -147.63(14)
C4 Zr C43 C42 168.37(13)
C2 Zr C43 C42 -134.87(15)
C42 C43 C44 C45 0.0(3)
Zr C43 C44 C45 67.07(17)
C42 C43 C44 Zr -67.05(16)
N5 Zr C44 C43 -145.11(16)
N1 Zr C44 C43 -67.86(16)
Cl1 Zr C44 C43 22.8(2)
C45 Zr C44 C43 114.4(2)
Cl2 Zr C44 C43 135.97(14)
C42 Zr C44 C43 37.44(15)
C41 Zr C44 C43 77.78(17)
C3 Zr C44 C43 -113.03(16)
C4 Zr C44 C43 -141.08(15)
C2 Zr C44 C43 -81.31(16)
N5 Zr C44 C45 100.52(17)
N1 Zr C44 C45 177.77(16)
Cl1 Zr C44 C45 -91.60(18)
C43 Zr C44 C45 -114.4(2)
Cl2 Zr C44 C45 21.61(18)
C42 Zr C44 C45 -76.93(17)
C41 Zr C44 C45 -36.58(15)
C3 Zr C44 C45 132.60(15)
C4 Zr C44 C45 104.56(16)
C2 Zr C44 C45 164.33(15)
C43 C44 C45 C41 0.1(3)
Zr C44 C45 C41 66.96(16)
C43 C44 C45 Zr -66.86(17)
C42 C41 C45 C44 -0.2(3)
C46 C41 C45 C44 178.3(2)
Zr C41 C45 C44 -65.69(17)
C42 C41 C45 Zr 65.51(16)
C46 C41 C45 Zr -116.1(2)
N5 Zr C45 C44 -76.61(17)
N1 Zr C45 C44 -2.7(2)
Cl1 Zr C45 C44 116.93(16)
C43 Zr C45 C44 37.37(16)
Cl2 Zr C45 C44 -160.67(16)
C42 Zr C45 C44 78.16(18)
C41 Zr C45 C44 115.7(2)
C3 Zr C45 C44 -81.5(2)
C4 Zr C45 C44 -89.25(17)
C2 Zr C45 C44 -25.6(2)
N5 Zr C45 C41 167.71(16)
N1 Zr C45 C41 -118.36(15)
Cl1 Zr C45 C41 1.25(18)
C44 Zr C45 C41 -115.7(2)
C43 Zr C45 C41 -78.32(17)
Cl2 Zr C45 C41 83.64(15)
C42 Zr C45 C41 -37.52(15)
C3 Zr C45 C41 162.79(14)
C4 Zr C45 C41 155.06(14)
C2 Zr C45 C41 -141.33(15)
C45 C41 C46 C47 -89.9(4)
C42 C41 C46 C47 88.2(4)
Zr C41 C46 C47 178.8(2)
C41 C46 C47 C48 -118.7(4)
C4 N5 C51 C56 79.1(3)
Zr N5 C51 C56 -58.2(3)
C4 N5 C51 C52 -103.3(3)
Zr N5 C51 C52 119.4(2)
C56 C51 C52 C53 2.1(5)
N5 C51 C52 C53 -175.5(3)
C51 C52 C53 C54 -2.2(5)
C52 C53 C54 C55 0.3(5)
C53 C54 C55 C56 1.5(5)
C52 C51 C56 C55 -0.4(4)
N5 C51 C56 C55 177.2(3)
C54 C55 C56 C51 -1.5(5)
